data_4134306
loop_
_publ_author_name
'Dolgopolova, Ekaterina A.'
'Berseneva, Anna A.'
'Faillace, Mart\'in S'
'Ejegbavwo, Otega A.'
'Leith, Gabrielle A.'
'Choi, Seok W.'
'Gregory, Haley N.'
'Rice, Allison M.'
'Smith, Mark D.'
'Chruszcz, Maksymilian'
'Garashchuk, Sophya'
'Mythreye, Karthikeyan'
'Shustova, Natalia B.'

_publ_section_title
;
 Confinement-Driven Photophysics in Cages, Covalent-Organic Frameworks,
 Metal-Organic Frameworks, and DNA.
;
_journal_name_full 'Journal of the American Chemical Society'
_journal_paper_doi 10.1021/jacs.9b13505
_journal_year 2020
_chemical_formula_moiety '0.5(C191.2 H141.14 N9.03 O82.06 Zr12)'
_chemical_formula_sum 'C95.6 H70.57 N4.51 O41.03 Zr6'
_chemical_formula_weight 2486.34
_space_group_crystal_system tetragonal
_space_group_IT_number 131
_space_group_name_Hall '-P 4c 2'
_space_group_name_H-M_alt 'P 42/m m c'
_atom_sites_solution_hydrogens mixed
_atom_sites_solution_primary dual
_audit_creation_date 2018-04-19
_audit_creation_method
;
Olex2 1.2
(compiled 2018.04.03 svn.r3497 for OlexSys, GUI svn.r5486)
;
_cell_angle_alpha 90
_cell_angle_beta 90
_cell_angle_gamma 90
_cell_formula_units_Z 2
_cell_length_a 24.0073(12)
_cell_length_b 24.0073(12)
_cell_length_c 15.9595(8)
_cell_measurement_reflns_used 9882
_cell_measurement_temperature 100(2)
_cell_measurement_theta_max 26.416
_cell_measurement_theta_min 2.286
_cell_volume 9198.3(8)
_computing_cell_refinement 'SAINT v8.37A (Bruker, 2015)'
_computing_data_collection 'Bruker APEX3 v2016.5-0 (Bruker, 2016)'
_computing_data_reduction 'SAINT v8.37A (Bruker, 2015)'
_computing_molecular_graphics 'Olex2 (Dolomanov et al., 2009)'
_computing_publication_material 'Olex2 (Dolomanov et al., 2009)'
_computing_structure_refinement 'XL (Sheldrick, 2008)'
_computing_structure_solution 'ShelXT (Sheldrick, 2015)'
_diffrn_ambient_temperature 100(2)
_diffrn_detector 'Bruker PHOTON-100 area detector'
_diffrn_detector_area_resol_mean 10.4
_diffrn_detector_type 'CMOS area detector'
_diffrn_measured_fraction_theta_full 0.997
_diffrn_measured_fraction_theta_max 0.997
_diffrn_measurement_device 'three-circle diffractometer'
_diffrn_measurement_device_type 'Bruker D8 QUEST'
_diffrn_measurement_method '\w and \f scans'
_diffrn_radiation_monochromator 'mirror optics'
_diffrn_radiation_probe x-ray
_diffrn_radiation_type MoK\a
_diffrn_radiation_wavelength 0.71073
_diffrn_reflns_av_R_equivalents 0.1319
_diffrn_reflns_av_unetI/netI 0.0521
_diffrn_reflns_Laue_measured_fraction_full 0.997
_diffrn_reflns_Laue_measured_fraction_max 0.997
_diffrn_reflns_limit_h_max 30
_diffrn_reflns_limit_h_min -24
_diffrn_reflns_limit_k_max 30
_diffrn_reflns_limit_k_min -29
_diffrn_reflns_limit_l_max 20
_diffrn_reflns_limit_l_min -18
_diffrn_reflns_number 117771
_diffrn_reflns_point_group_measured_fraction_full 0.997
_diffrn_reflns_point_group_measured_fraction_max 0.997
_diffrn_reflns_theta_full 26.480
_diffrn_reflns_theta_max 26.482
_diffrn_reflns_theta_min 2.123
_diffrn_source 'microfocus sealed X-ray tube'
_diffrn_source_type 'Incoatec I\ms'
_diffrn_standards_number 0
_exptl_absorpt_coefficient_mu 0.378
_exptl_absorpt_correction_T_max 0.8620
_exptl_absorpt_correction_T_min 0.8249
_exptl_absorpt_correction_type multi-scan
_exptl_absorpt_process_details
;
SADABS-2016/2 (Bruker,2016/2) was used for absorption correction.
wR2(int) was 0.0716 before and 0.0658 after correction.
The Ratio of minimum to maximum transmission is 0.9570.
The \l/2 correction factor is Not present.
;
_exptl_crystal_colour yellow
_exptl_crystal_colour_primary yellow
_exptl_crystal_density_diffrn 0.898
_exptl_crystal_description prism
_exptl_crystal_F_000 2488
_exptl_crystal_size_max 0.08
_exptl_crystal_size_mid 0.08
_exptl_crystal_size_min 0.05
_refine_diff_density_max 0.903
_refine_diff_density_min -0.724
_refine_diff_density_rms 0.106
_refine_ls_extinction_method none
_refine_ls_goodness_of_fit_ref 1.086
_refine_ls_hydrogen_treatment constr
_refine_ls_matrix_type full
_refine_ls_number_parameters 197
_refine_ls_number_reflns 5172
_refine_ls_number_restraints 71
_refine_ls_restrained_S_all 1.090
_refine_ls_R_factor_all 0.0906
_refine_ls_R_factor_gt 0.0644
_refine_ls_shift/su_max 0.000
_refine_ls_shift/su_mean 0.000
_refine_ls_structure_factor_coef Fsqd
_refine_ls_weighting_details 'w=1/[\s^2^(Fo^2^)+(0.0896P)^2^+20.1929P] where P=(Fo^2^+2Fc^2^)/3'
_refine_ls_weighting_scheme calc
_refine_ls_wR_factor_gt 0.1685
_refine_ls_wR_factor_ref 0.1804
_reflns_Friedel_coverage 0.000
_reflns_number_gt 3723
_reflns_number_total 5172
_reflns_threshold_expression 'I > 2\s(I)'
_cod_data_source_file ja9b13505_si_006.cif
_cod_data_source_block ead224_v2_sq
_cod_original_cell_volume 9198.3(10)
_cod_original_formula_sum 'C95.60 H70.57 N4.51 O41.03 Zr6'
_cod_database_code 4134306
_shelx_shelxl_version_number 2018/3
_shelx_space_group_comment
;
The symmetry employed for this shelxl refinement is uniquely defined
by the following loop, which should always be used as a source of
symmetry information in preference to the above space-group names.
They are only intended as comments.
;
_shelx_estimated_absorpt_t_max 0.981
_shelx_estimated_absorpt_t_min 0.970
_olex2_refinement_description
;
1. Fixed Uiso
 At 1.2 times of:
  All C(H) groups, All C(H,H,H,H) groups
 At 1.5 times of:
  All C(H,H,H) groups
2. Restrained distances
 C14-C13
 1.48 with sigma of 0.015
 O11-C11
 1.2 with sigma of 0.015
 N11-C11 = N11-C13
 1.38 with sigma of 0.015
 N12-C12
 1.41 with sigma of 0.015
 N12-C13
 1.296 with sigma of 0.015
 C12-C11
 1.47 with sigma of 0.015
 C14-N11
 2.5 with sigma of 0.015
 C14-N12
 2.5 with sigma of 0.015
 N11-C15
 1.445 with sigma of 0.015
 C15-C11
 2.5 with sigma of 0.015
 C15-C13
 2.55 with sigma of 0.015
 C16A-C15 = C16B-C15
 1.5 with sigma of 0.015
 O6-C16A = O6-C16B
 1.25 with sigma of 0.015
 O7A-C16A = O7B-C16B
 1.25 with sigma of 0.015
 C17-C12
 1.34 with sigma of 0.015
 C18-C17
 1.45 with sigma of 0.015
 C23-C18 = C23-C22 = C22-C21 = C21-C20 = C20-C19 = C19-C18
 1.4 with sigma of 0.015
 C24-C21
 1.48 with sigma of 0.015
 N11-O11
 2.31 with sigma of 0.02
 O11-C12
 2.456 with sigma of 0.02
 C17-C11
 2.47 with sigma of 0.02
 C17-N12
 2.48 with sigma of 0.02
 C12-C18
 2.5 with sigma of 0.02
 C11-O11
 1.22 with sigma of 0.015
 H7-H14A_$1
 -2.1 with sigma of 0.02
 C17-C19 \\sim C17-C23
 with sigma of 0.015
 C18-C20 \\sim C19-C21 \\sim C20-C22 \\sim C21-C23 \\sim C22-C18 \\sim C19-C23
 with sigma of 0.01
3. Restrained planarity
 O11, C11, N11, C13, N12, C12, C14, C15, C17
 with sigma of 0.015
 C15, C16A, O7A, O6
 with sigma of 0.01
 C15, C16B, O6, O7B
 with sigma of 0.01
 C17, C18, C19, C20, C21, C24, O8, O9, C22, C23
 with sigma of 0.01
4. Uiso/Uaniso restraints and constraints
Uanis(O6) \\sim Ueq: with sigma of 0.01 and sigma for terminal atoms of 0.02
Uiso(O7A) = Uiso(O7B) = Uiso(O8) = Uiso(O9) = Uiso(O11) = Uiso(N11) = Uiso(N12)
= Uiso(C11) = Uiso(C12) = Uiso(C13) = Uiso(C14) = Uiso(C15) = Uiso(C16A) =
Uiso(C16B) = Uiso(C17) = Uiso(C18) = Uiso(C19) = Uiso(C20) = Uiso(C21) =
Uiso(C22) = Uiso(C23) = Uiso(C24)
5. Others
 Sof(O8)=Sof(O9)=Sof(O11)=Sof(N11)=Sof(N12)=Sof(C11)=Sof(C12)=Sof(C13)=
 Sof(C14)=Sof(H14A)=Sof(H14B)=Sof(H14C)=Sof(C15)=Sof(C17)=Sof(H17)=Sof(C18)=
 Sof(C19)=Sof(H19)=Sof(C20)=Sof(H20)=Sof(C21)=Sof(C22)=Sof(H22)=Sof(C23)=
 Sof(H23)=Sof(C24)=FVAR(1)
 Fixed Sof: O7A(0.111) O7B(0.171) H15A(0.111) H15B(0.111) H15C(0.171)
 H15D(0.171) C16A(0.111) C16B(0.171)
 Fixed Y: O6(0)
6.a Riding coordinates:
 C15(H15A,H15B,H15C,H15D)
6.b Aromatic/amide H refined with riding coordinates:
 C3(H3), C6(H6), C7(H7), C17(H17), C19(H19), C20(H20), C22(H22), C23(H23)
6.c Idealised Me refined as rotating group:
 C8(H8A,H8B,H8C), C14(H14A,H14B,H14C)
;
_platon_squeeze_void_probe_radius 1.20
_olex2_submission_special_instructions 'No special instructions were received'

loop_
_space_group_symop_operation_xyz
'x, y, z'
'-x, -y, z'
'-y, x, z+1/2'
'y, -x, z+1/2'
'-x, y, -z'
'x, -y, -z'
'y, x, -z+1/2'
'-y, -x, -z+1/2'
'-x, -y, -z'
'x, y, -z'
'y, -x, -z-1/2'
'-y, x, -z-1/2'
'x, -y, z'
'-x, y, z'
'-y, -x, z-1/2'
'y, x, z-1/2'

loop_
_atom_site_label
_atom_site_type_symbol
_atom_site_fract_x
_atom_site_fract_y
_atom_site_fract_z
_atom_site_U_iso_or_equiv
_atom_site_adp_type
_atom_site_occupancy
_atom_site_site_symmetry_order
_atom_site_calc_flag
_atom_site_refinement_flags_posn
_atom_site_refinement_flags_adp
_atom_site_refinement_flags_occupancy
_atom_site_disorder_assembly
_atom_site_disorder_group
Zr1 Zr 0.42639(2) 0.000000 0.38961(4) 0.02250(19) Uani 1 2 d S T P . .
Zr2 Zr 0.500000 0.10190(3) 0.500000 0.0168(2) Uani 1 4 d S T P A .
O1 O 0.4261(3) 0.0497(2) 0.500000 0.068(2) Uani 1 2 d S T P A .
O2 O 0.500000 0.0494(2) 0.3894(4) 0.0614(19) Uani 1 2 d S T P A .
O3 O 0.44435(12) 0.14945(11) 0.4169(2) 0.0299(7) Uani 1 1 d . . . . .
O4 O 0.39703(15) 0.08421(13) 0.3462(2) 0.0493(10) Uani 1 1 d . . . . .
O5 O 0.33476(19) 0.000000 0.3978(4) 0.0548(15) Uani 1 2 d S T P A .
C1 C 0.4070(2) 0.13391(19) 0.3675(3) 0.0385(12) Uani 1 1 d . . . . .
C2 C 0.3706(2) 0.1780(2) 0.3308(4) 0.0500(15) Uani 1 1 d . . . . .
C3 C 0.3742(2) 0.2320(2) 0.3587(4) 0.0621(18) Uani 1 1 d . . . . .
H3 H 0.401031 0.241295 0.400175 0.074 Uiso 1 1 calc R . . . .
C4 C 0.3392(3) 0.2734(2) 0.3273(5) 0.0690(19) Uani 1 1 d . . . . .
C5 C 0.3008(2) 0.2603(2) 0.2670(4) 0.0618(18) Uani 1 1 d . . . . .
C6 C 0.2982(3) 0.2058(3) 0.2382(5) 0.097(3) Uani 1 1 d . . . . .
H6 H 0.272048 0.196424 0.195705 0.117 Uiso 1 1 calc R . . . .
C7 C 0.3333(3) 0.1642(2) 0.2704(5) 0.091(3) Uani 1 1 d . . . . .
H7 H 0.330925 0.127027 0.250349 0.109 Uiso 1 1 calc DR . . . .
C8 C 0.3409(4) 0.3312(3) 0.3620(6) 0.138(4) Uani 1 1 d . . . . .
H8A H 0.314368 0.334367 0.408354 0.208 Uiso 1 1 calc GR . . . .
H8B H 0.330984 0.357848 0.317896 0.208 Uiso 1 1 calc GR . . . .
H8C H 0.378560 0.339335 0.382375 0.208 Uiso 1 1 calc GR . . . .
O6 O 0.4300(2) 0.000000 0.2526(3) 0.0513(14) Uani 1 2 d DS TU P A -1
O7A O 0.4947(13) -0.0495(14) 0.183(2) 0.091(2) Uiso 0.111 1 d D . . A -1
O7B O 0.4634(11) -0.0873(10) 0.2130(19) 0.091(2) Uiso 0.171 1 d D . . A -1
O8 O 0.0696(8) 0.2576(7) 0.0762(10) 0.091(2) Uiso 0.282(3) 1 d . . . A -1
O9 O 0.1093(6) 0.3158(6) -0.0064(17) 0.091(2) Uiso 0.282(3) 1 d . . . A -1
O11 O 0.4157(6) 0.0749(7) 0.0497(8) 0.091(2) Uiso 0.282(3) 1 d D . . A -1
N11 N 0.3566(6) 0.0116(6) 0.1192(6) 0.091(2) Uiso 0.282(3) 1 d D . . A -1
N12 N 0.2764(8) 0.0557(6) 0.1176(9) 0.091(2) Uiso 0.282(3) 1 d D . . A -1
C11 C 0.3715(6) 0.0603(5) 0.0774(6) 0.091(2) Uiso 0.282(3) 1 d D . . A -1
C12 C 0.3166(6) 0.0886(6) 0.0776(9) 0.091(2) Uiso 0.282(3) 1 d D . . A -1
C13 C 0.3022(6) 0.0099(7) 0.1427(9) 0.091(2) Uiso 0.282(3) 1 d D . . A -1
C14 C 0.2735(8) -0.0358(7) 0.1874(11) 0.091(2) Uiso 0.282(3) 1 d D . . A -1
H14A H 0.296100 -0.047612 0.235353 0.137 Uiso 0.282(3) 1 calc DGR . . A -1
H14B H 0.268316 -0.067368 0.149184 0.137 Uiso 0.282(3) 1 calc GR . . A -1
H14C H 0.237147 -0.022785 0.207142 0.137 Uiso 0.282(3) 1 calc GR . . A -1
C15 C 0.4006(8) -0.0321(8) 0.1317(11) 0.091(2) Uiso 0.282(3) 1 d D . . A -1
H15A H 0.417320 -0.038437 0.077899 0.110 Uiso 0.111 1 d R . . A -1
H15B H 0.381070 -0.065687 0.145789 0.110 Uiso 0.111 1 d R . . A -1
H15C H 0.426590 -0.026997 0.086599 0.110 Uiso 0.171 1 d R . . A -1
H15D H 0.382360 -0.066897 0.120899 0.110 Uiso 0.171 1 d R . . A -1
C16A C 0.4477(9) -0.0281(6) 0.1928(10) 0.091(2) Uiso 0.111 1 d D . . A -1
C16B C 0.4359(6) -0.0423(6) 0.2073(10) 0.091(2) Uiso 0.171 1 d D . . A -1
C17 C 0.3086(7) 0.1386(6) 0.0406(8) 0.091(2) Uiso 0.282(3) 1 d D . . A -1
H17 H 0.339768 0.153688 0.011623 0.110 Uiso 0.282(3) 1 calc R . . A -1
C18 C 0.2579(5) 0.1723(5) 0.0397(7) 0.091(2) Uiso 0.282(3) 1 d D . . A -1
C19 C 0.2110(6) 0.1567(6) 0.0841(8) 0.091(2) Uiso 0.282(3) 1 d D . . A -1
H19 H 0.211634 0.123366 0.116142 0.110 Uiso 0.282(3) 1 calc R . . A -1
C20 C 0.1630(6) 0.1888(7) 0.0828(9) 0.091(2) Uiso 0.282(3) 1 d D . . A -1
H20 H 0.131102 0.177654 0.113645 0.110 Uiso 0.282(3) 1 calc R . . A -1
C21 C 0.1621(6) 0.2380(6) 0.0354(9) 0.091(2) Uiso 0.282(3) 1 d D . . A -1
C22 C 0.2092(6) 0.2538(5) -0.0086(12) 0.091(2) Uiso 0.282(3) 1 d D . . A -1
H22 H 0.208649 0.287271 -0.040246 0.110 Uiso 0.282(3) 1 calc R . . A -1
C23 C 0.2569(5) 0.2220(5) -0.0073(11) 0.091(2) Uiso 0.282(3) 1 d D . . A -1
H23 H 0.288824 0.233436 -0.037951 0.110 Uiso 0.282(3) 1 calc R . . A -1
C24 C 0.1105(8) 0.2728(9) 0.0347(13) 0.091(2) Uiso 0.282(3) 1 d D . . A -1

loop_
_atom_site_aniso_label
_atom_site_aniso_U_11
_atom_site_aniso_U_22
_atom_site_aniso_U_33
_atom_site_aniso_U_23
_atom_site_aniso_U_13
_atom_site_aniso_U_12
Zr1 0.0191(3) 0.0170(3) 0.0314(3) 0.000 -0.0108(2) 0.000
Zr2 0.0116(4) 0.0107(4) 0.0282(4) 0.000 0.000 0.000
O1 0.117(5) 0.057(3) 0.031(3) 0.000 0.000 -0.065(4)
O2 0.023(2) 0.031(3) 0.130(6) -0.043(3) 0.000 0.000
O3 0.0233(15) 0.0199(14) 0.0466(19) 0.0085(13) -0.0056(14) 0.0059(12)
O4 0.056(2) 0.0240(17) 0.068(3) -0.0003(17) -0.0407(19) 0.0099(16)
O5 0.024(2) 0.064(4) 0.077(4) 0.000 -0.020(3) 0.000
C1 0.034(3) 0.023(2) 0.058(3) 0.007(2) -0.015(2) 0.008(2)
C2 0.045(3) 0.032(3) 0.073(4) 0.010(3) -0.030(3) 0.015(2)
C3 0.057(4) 0.028(3) 0.100(5) 0.000(3) -0.040(4) 0.013(3)
C4 0.065(4) 0.039(3) 0.103(5) 0.004(3) -0.030(4) 0.021(3)
C5 0.044(3) 0.044(3) 0.098(5) 0.018(3) -0.029(3) 0.017(3)
C6 0.086(5) 0.062(4) 0.144(7) 0.009(5) -0.083(5) 0.019(4)
C7 0.100(5) 0.039(3) 0.133(7) 0.008(4) -0.082(5) 0.021(3)
C8 0.171(9) 0.056(5) 0.188(10) -0.016(6) -0.102(8) 0.053(6)
O6 0.073(4) 0.048(3) 0.033(3) 0.000(10) -0.019(3) 0.000(10)

loop_
_atom_type_symbol
_atom_type_description
_atom_type_scat_dispersion_real
_atom_type_scat_dispersion_imag
_atom_type_scat_source
C C 0.0033 0.0016 'International Tables Vol C Tables 4.2.6.8 and 6.1.1.4'
H H 0.0000 0.0000 'International Tables Vol C Tables 4.2.6.8 and 6.1.1.4'
N N 0.0061 0.0033 'International Tables Vol C Tables 4.2.6.8 and 6.1.1.4'
O O 0.0106 0.0060 'International Tables Vol C Tables 4.2.6.8 and 6.1.1.4'
Zr Zr -2.9673 0.5597 'International Tables Vol C Tables 4.2.6.8 and 6.1.1.4'

loop_
_geom_angle_atom_site_label_1
_geom_angle_atom_site_label_2
_geom_angle_atom_site_label_3
_geom_angle
_geom_angle_site_symmetry_1
_geom_angle_site_symmetry_3
_geom_angle_publ_flag
Zr1 Zr1 Zr1 90.0 10_556 2_655 ?
Zr2 Zr1 Zr1 59.725(10) . 10_556 ?
Zr2 Zr1 Zr1 59.621(10) . 2_655 ?
Zr2 Zr1 Zr1 59.621(10) 9_656 2_655 ?
Zr2 Zr1 Zr1 59.725(10) 9_656 10_556 ?
Zr2 Zr1 Zr2 88.86(2) 9_656 . ?
O1 Zr1 Zr1 90.16(18) 13 2_655 ?
O1 Zr1 Zr1 34.09(12) . 10_556 ?
O1 Zr1 Zr1 34.09(13) 13 10_556 ?
O1 Zr1 Zr1 90.16(18) . 2_655 ?
O1 Zr1 Zr2 36.05(14) 13 9_656 ?
O1 Zr1 Zr2 88.64(17) 13 . ?
O1 Zr1 Zr2 88.64(17) . 9_656 ?
O1 Zr1 Zr2 36.05(14) . . ?
O1 Zr1 O1 68.2(2) 13 . ?
O1 Zr1 O2 108.4(3) . 2_655 ?
O1 Zr1 O2 72.0(2) 13 2_655 ?
O1 Zr1 O2 108.4(3) 13 . ?
O1 Zr1 O2 72.0(2) . . ?
O1 Zr1 O4 139.24(15) . 13 ?
O1 Zr1 O4 139.24(15) 13 . ?
O1 Zr1 O4 75.54(18) . . ?
O1 Zr1 O4 75.54(18) 13 13 ?
O1 Zr1 O5 87.0(2) . . ?
O1 Zr1 O5 87.0(2) 13 . ?
O1 Zr1 O6 145.85(12) . . ?
O1 Zr1 O6 145.86(12) 13 . ?
O2 Zr1 Zr1 90.10(18) . 10_556 ?
O2 Zr1 Zr1 33.86(11) 2_655 2_655 ?
O2 Zr1 Zr1 33.86(11) . 2_655 ?
O2 Zr1 Zr1 90.10(18) 2_655 10_556 ?
O2 Zr1 Zr2 88.34(15) . 9_656 ?
O2 Zr1 Zr2 88.34(15) 2_655 . ?
O2 Zr1 Zr2 35.99(15) 2_655 9_656 ?
O2 Zr1 Zr2 35.99(15) . . ?
O2 Zr1 O2 67.7(2) 2_655 . ?
O2 Zr1 O4 76.05(16) . . ?
O2 Zr1 O4 139.47(15) 2_655 . ?
O2 Zr1 O4 76.05(16) 2_655 13 ?
O2 Zr1 O4 139.47(15) . 13 ?
O2 Zr1 O5 146.01(11) 2_655 . ?
O2 Zr1 O5 146.00(11) . . ?
O2 Zr1 O6 88.0(2) . . ?
O2 Zr1 O6 88.0(2) 2_655 . ?
O4 Zr1 Zr1 107.92(10) . 10_556 ?
O4 Zr1 Zr1 108.25(9) 13 2_655 ?
O4 Zr1 Zr1 108.25(10) . 2_655 ?
O4 Zr1 Zr1 107.92(10) 13 10_556 ?
O4 Zr1 Zr2 160.47(8) . 9_656 ?
O4 Zr1 Zr2 71.61(8) 13 9_656 ?
O4 Zr1 Zr2 71.61(8) . . ?
O4 Zr1 Zr2 160.47(8) 13 . ?
O4 Zr1 O4 127.92(16) . 13 ?
O5 Zr1 Zr1 176.61(15) . 2_655 ?
O5 Zr1 Zr1 86.62(15) . 10_556 ?
O5 Zr1 Zr2 118.36(9) . . ?
O5 Zr1 Zr2 118.36(9) . 9_656 ?
O5 Zr1 O4 72.87(11) . . ?
O5 Zr1 O4 72.88(11) . 13 ?
O6 Zr1 Zr1 177.74(15) . 10_556 ?
O6 Zr1 Zr1 87.74(15) . 2_655 ?
O6 Zr1 Zr2 118.93(9) . . ?
O6 Zr1 Zr2 118.93(9) . 9_656 ?
O6 Zr1 O4 72.84(11) . 13 ?
O6 Zr1 O4 72.84(11) . . ?
O6 Zr1 O5 95.6(2) . . ?
Zr1 Zr2 Zr1 91.13(2) 9_656 . ?
Zr1 Zr2 Zr1 60.76(2) 10_556 9_656 ?
Zr1 Zr2 Zr1 91.13(2) 10_556 2_655 ?
Zr1 Zr2 Zr1 60.76(2) 2_655 . ?
Zr1 Zr2 Zr1 60.55(2) 2_655 9_656 ?
Zr1 Zr2 Zr1 60.55(2) 10_556 . ?
O1 Zr2 Zr1 35.20(9) . 10_556 ?
O1 Zr2 Zr1 35.20(9) 5_656 9_656 ?
O1 Zr2 Zr1 90.49(16) 5_656 . ?
O1 Zr2 Zr1 90.50(16) . 9_656 ?
O1 Zr2 Zr1 90.50(16) . 2_655 ?
O1 Zr2 Zr1 35.20(9) . . ?
O1 Zr2 Zr1 90.49(16) 5_656 10_556 ?
O1 Zr2 Zr1 35.20(9) 5_656 2_655 ?
O1 Zr2 O1 109.5(4) . 5_656 ?
O1 Zr2 O3 78.70(17) . 10_556 ?
O1 Zr2 O3 78.70(17) 5_656 5_656 ?
O1 Zr2 O3 142.64(8) 5_656 10_556 ?
O1 Zr2 O3 142.64(8) . 14_655 ?
O1 Zr2 O3 78.70(17) 5_656 14_655 ?
O1 Zr2 O3 78.70(17) . . ?
O1 Zr2 O3 142.64(8) 5_656 . ?
O1 Zr2 O3 142.64(8) . 5_656 ?
O2 Zr2 Zr1 35.20(8) 10_556 10_556 ?
O2 Zr2 Zr1 90.20(15) 10_556 2_655 ?
O2 Zr2 Zr1 35.20(8) 10_556 9_656 ?
O2 Zr2 Zr1 90.20(15) . 10_556 ?
O2 Zr2 Zr1 90.20(15) . 9_656 ?
O2 Zr2 Zr1 90.20(15) 10_556 . ?
O2 Zr2 Zr1 35.20(8) . 2_655 ?
O2 Zr2 Zr1 35.20(8) . . ?
O2 Zr2 O1 70.39(13) . 5_656 ?
O2 Zr2 O1 70.39(13) 10_556 5_656 ?
O2 Zr2 O1 70.39(13) 10_556 . ?
O2 Zr2 O1 70.39(13) . . ?
O2 Zr2 O2 108.9(3) . 10_556 ?
O2 Zr2 O3 142.33(8) 10_556 . ?
O2 Zr2 O3 79.11(16) 10_556 10_556 ?
O2 Zr2 O3 142.33(8) . 5_656 ?
O2 Zr2 O3 79.11(16) . . ?
O2 Zr2 O3 142.33(8) . 10_556 ?
O2 Zr2 O3 79.11(16) 10_556 5_656 ?
O2 Zr2 O3 142.33(8) 10_556 14_655 ?
O2 Zr2 O3 79.11(16) . 14_655 ?
O3 Zr2 Zr1 166.80(8) . 9_656 ?
O3 Zr2 Zr1 111.48(8) 14_655 . ?
O3 Zr2 Zr1 111.48(8) 10_556 9_656 ?
O3 Zr2 Zr1 111.48(8) . 2_655 ?
O3 Zr2 Zr1 75.67(8) 10_556 10_556 ?
O3 Zr2 Zr1 111.09(8) . 10_556 ?
O3 Zr2 Zr1 111.48(8) 5_656 10_556 ?
O3 Zr2 Zr1 75.67(8) 14_655 2_655 ?
O3 Zr2 Zr1 75.67(8) . . ?
O3 Zr2 Zr1 75.67(8) 5_656 9_656 ?
O3 Zr2 Zr1 166.80(8) 14_655 10_556 ?
O3 Zr2 Zr1 111.09(8) 5_656 2_655 ?
O3 Zr2 Zr1 166.80(8) 10_556 2_655 ?
O3 Zr2 Zr1 111.09(8) 14_655 9_656 ?
O3 Zr2 Zr1 111.09(8) 10_556 . ?
O3 Zr2 Zr1 166.80(8) 5_656 . ?
O3 Zr2 O3 117.53(16) 14_655 10_556 ?
O3 Zr2 O3 74.72(15) 5_656 10_556 ?
O3 Zr2 O3 74.08(17) 5_656 14_655 ?
O3 Zr2 O3 74.08(16) 10_556 . ?
O3 Zr2 O3 117.53(16) 5_656 . ?
O3 Zr2 O3 74.72(15) 14_655 . ?
Zr1 O1 Zr1 111.8(3) . 10_556 ?
Zr1 O1 Zr2 108.7(2) . . ?
Zr1 O1 Zr2 108.7(2) 10_556 . ?
Zr1 O2 Zr1 112.3(2) 2_655 . ?
Zr1 O2 Zr2 108.8(2) 2_655 . ?
Zr1 O2 Zr2 108.8(2) . . ?
C1 O3 Zr2 131.3(3) . . ?
C1 O4 Zr1 135.0(3) . . ?
O3 C1 O4 125.9(4) . . ?
O3 C1 C2 117.1(4) . . ?
O4 C1 C2 117.0(4) . . ?
C3 C2 C1 120.3(5) . . ?
C7 C2 C1 119.5(5) . . ?
C7 C2 C3 120.2(5) . . ?
C2 C3 H3 119.4 . . ?
C2 C3 C4 121.2(5) . . ?
C4 C3 H3 119.4 . . ?
C3 C4 C8 120.8(6) . . ?
C5 C4 C3 119.6(5) . . ?
C5 C4 C8 119.5(5) . . ?
C4 C5 C5 123.3(6) . 7 ?
C4 C5 C6 118.7(5) . . ?
C6 C5 C5 117.9(5) . 7 ?
C5 C6 H6 119.3 . . ?
C5 C6 C7 121.4(6) . . ?
C7 C6 H6 119.3 . . ?
C2 C7 C6 118.9(6) . . ?
C2 C7 H7 120.6 . . ?
C6 C7 H7 120.6 . . ?
C4 C8 H8A 109.5 . . ?
C4 C8 H8B 109.5 . . ?
C4 C8 H8C 109.5 . . ?
H8A C8 H8B 109.5 . . ?
H8A C8 H8C 109.5 . . ?
H8B C8 H8C 109.5 . . ?
C16A O6 Zr1 141.3(8) . . ?
C16A O6 C16B 23.0(9) . . ?
C16B O6 Zr1 125.5(8) . . ?
O7B O7A C16B 54.4(15) . . ?
C16A O7A O7B 73.2(15) . . ?
C16A O7A C16B 18.9(7) . . ?
O7A O7B C16A 52.7(12) . . ?
C16B O7B O7A 70.9(13) . . ?
C16B O7B C16A 18.3(8) . . ?
C11 N11 C15 118.0(11) . . ?
C13 N11 C11 113.9(14) . . ?
C13 N11 C15 128.2(12) . . ?
C13 N12 C12 106.4(16) . . ?
O11 C11 N11 130.3(13) . . ?
O11 C11 C12 130.7(13) . . ?
N11 C11 C12 98.9(12) . . ?
N12 C12 C11 110.8(14) . . ?
C17 C12 N12 127.1(13) . . ?
C17 C12 C11 122.1(12) . . ?
N11 C13 C14 127.1(12) . . ?
N12 C13 N11 110.0(15) . . ?
N12 C13 C14 122.9(13) . . ?
C13 C14 H14A 109.5 . . ?
C13 C14 H14B 109.5 . . ?
C13 C14 H14C 109.5 . . ?
H14A C14 H14B 109.5 . . ?
H14A C14 H14C 109.5 . . ?
H14B C14 H14C 109.5 . . ?
N11 C15 H15A 106.6 . . ?
N11 C15 H15B 105.9 . . ?
N11 C15 H15C 105.6 . . ?
N11 C15 H15D 105.2 . . ?
H15A C15 H15B 106.3 . . ?
H15A C15 H15C 22.8 . . ?
H15A C15 H15D 83.8 . . ?
H15B C15 H15C 126.9 . . ?
H15B C15 H15D 24.0 . . ?
H15C C15 H15D 105.8 . . ?
C16A C15 N11 125.0(12) . . ?
C16A C15 H15A 106.1 . . ?
C16A C15 H15B 105.7 . . ?
C16A C15 H15C 89.4 . . ?
C16A C15 H15D 121.2 . . ?
C16B C15 N11 128.4(12) . . ?
C16B C15 H15A 117.3 . . ?
C16B C15 H15B 87.2 . . ?
C16B C15 H15C 104.9 . . ?
C16B C15 H15D 105.2 . . ?
C16B C15 C16A 19.2(7) . . ?
O6 C16A O7A 129(2) . . ?
O6 C16A O7B 115.6(15) . . ?
O6 C16A C15 106.0(16) . . ?
O7A C16A O7B 54.1(18) . . ?
O7A C16A C15 125(2) . . ?
C15 C16A O7B 105.6(15) . . ?
O6 C16B O7A 110.8(17) . . ?
O6 C16B O7B 135(2) . . ?
O6 C16B C15 105.6(15) . . ?
O7A C16B C15 110.5(17) . . ?
O7B C16B O7A 54.7(16) . . ?
O7B C16B C15 119.5(19) . . ?
C12 C17 H17 116.1 . . ?
C12 C17 C18 127.8(11) . . ?
C18 C17 H17 116.1 . . ?
C19 C18 C17 121.6(8) . . ?
C19 C18 C23 119.2(7) . . ?
C23 C18 C17 119.2(9) . . ?
C18 C19 H19 119.4 . . ?
C18 C19 C20 121.2(7) . . ?
C20 C19 H19 119.4 . . ?
C19 C20 H20 120.3 . . ?
C19 C20 C21 119.4(7) . . ?
C21 C20 H20 120.3 . . ?
C20 C21 C24 119.3(17) . . ?
C22 C21 C20 119.3(7) . . ?
C22 C21 C24 121.4(17) . . ?
C21 C22 H22 119.3 . . ?
C23 C22 C21 121.4(7) . . ?
C23 C22 H22 119.3 . . ?
C18 C23 H23 120.3 . . ?
C22 C23 C18 119.5(7) . . ?
C22 C23 H23 120.3 . . ?
O8 C24 C21 119(2) . . ?
O9 C24 O8 121.1(19) . . ?
O9 C24 C21 120(2) . . ?

loop_
_geom_bond_atom_site_label_1
_geom_bond_atom_site_label_2
_geom_bond_distance
_geom_bond_site_symmetry_2
_geom_bond_publ_flag
Zr1 Zr1 3.5344(11) 2_655 ?
Zr1 Zr1 3.5234(12) 10_556 ?
Zr1 Zr2 3.4945(6) . ?
Zr1 Zr2 3.4945(6) 9_656 ?
Zr1 O1 2.127(3) . ?
Zr1 O1 2.127(3) 13 ?
Zr1 O2 2.128(3) . ?
Zr1 O2 2.128(3) 2_655 ?
Zr1 O4 2.250(3) 13 ?
Zr1 O4 2.250(3) . ?
Zr1 O5 2.204(5) . ?
Zr1 O6 2.189(5) . ?
Zr2 O1 2.172(5) 5_656 ?
Zr2 O1 2.172(5) . ?
Zr2 O2 2.169(5) 10_556 ?
Zr2 O2 2.169(5) . ?
Zr2 O3 2.202(3) 5_656 ?
Zr2 O3 2.202(3) 10_556 ?
Zr2 O3 2.202(3) . ?
Zr2 O3 2.202(3) 14_655 ?
O3 C1 1.251(6) . ?
O4 C1 1.263(6) . ?
C1 C2 1.493(6) . ?
C2 C3 1.373(7) . ?
C2 C7 1.356(8) . ?
C3 H3 0.9500 . ?
C3 C4 1.395(7) . ?
C4 C5 1.369(8) . ?
C4 C8 1.494(9) . ?
C5 C5 1.478(9) 7 ?
C5 C6 1.389(9) . ?
C6 H6 0.9500 . ?
C6 C7 1.405(7) . ?
C7 H7 0.9500 . ?
C8 H8A 0.9800 . ?
C8 H8B 0.9800 . ?
C8 H8C 0.9800 . ?
O6 C16A 1.244(15) . ?
O6 C16B 1.254(14) . ?
O7A O7B 1.27(4) . ?
O7A C16A 1.250(15) . ?
O7A C16B 1.47(3) . ?
O7B C16A 1.50(2) . ?
O7B C16B 1.269(14) . ?
O8 C24 1.24(3) . ?
O9 C24 1.22(3) . ?
O11 C11 1.202(9) . ?
N11 C11 1.392(12) . ?
N11 C13 1.359(11) . ?
N11 C15 1.503(12) . ?
N12 C12 1.401(13) . ?
N12 C13 1.324(13) . ?
C11 C12 1.482(12) . ?
C12 C17 1.353(12) . ?
C13 C14 1.479(12) . ?
C14 H14A 0.9800 . ?
C14 H14B 0.9800 . ?
C14 H14C 0.9800 . ?
C15 H15A 0.9600 . ?
C15 H15B 0.9600 . ?
C15 H15C 0.9601 . ?
C15 H15D 0.9595 . ?
C15 C16A 1.495(15) . ?
C15 C16B 1.494(14) . ?
C17 H17 0.9500 . ?
C17 C18 1.462(12) . ?
C18 C19 1.383(11) . ?
C18 C23 1.410(11) . ?
C19 H19 0.9500 . ?
C19 C20 1.386(12) . ?
C20 H20 0.9500 . ?
C20 C21 1.401(12) . ?
C21 C22 1.385(12) . ?
C21 C24 1.494(14) . ?
C22 H22 0.9500 . ?
C22 C23 1.375(11) . ?
C23 H23 0.9500 . ?

loop_
_geom_torsion_atom_site_label_1
_geom_torsion_atom_site_label_2
_geom_torsion_atom_site_label_3
_geom_torsion_atom_site_label_4
_geom_torsion
_geom_torsion_site_symmetry_1
_geom_torsion_site_symmetry_2
_geom_torsion_site_symmetry_3
_geom_torsion_site_symmetry_4
_geom_torsion_publ_flag
Zr1 O4 C1 O3 9.6(9) . . . . ?
Zr1 O4 C1 C2 -170.0(4) . . . . ?
Zr1 O6 C16A O7A -47.5(15) . . . . ?
Zr1 O6 C16A O7B 16(3) . . . . ?
Zr1 O6 C16A C15 132.4(14) . . . . ?
Zr1 O6 C16B O7A -97.1(17) . . . . ?
Zr1 O6 C16B O7B -36.8(10) . . . . ?
Zr1 O6 C16B C15 143.2(10) . . . . ?
Zr2 O3 C1 O4 -9.4(8) . . . . ?
Zr2 O3 C1 C2 170.1(3) . . . . ?
O3 C1 C2 C3 -7.8(9) . . . . ?
O3 C1 C2 C7 173.3(6) . . . . ?
O4 C1 C2 C3 171.8(6) . . . . ?
O4 C1 C2 C7 -7.2(9) . . . . ?
C1 C2 C3 C4 -177.7(6) . . . . ?
C1 C2 C7 C6 178.2(7) . . . . ?
C2 C3 C4 C5 -0.6(11) . . . . ?
C2 C3 C4 C8 176.0(8) . . . . ?
C3 C2 C7 C6 -0.8(12) . . . . ?
C3 C4 C5 C5 177.0(7) . . . 7 ?
C3 C4 C5 C6 -0.5(11) . . . . ?
C4 C5 C6 C7 0.9(13) . . . . ?
C5 C5 C6 C7 -176.7(8) 7 . . . ?
C5 C6 C7 C2 -0.3(13) . . . . ?
C7 C2 C3 C4 1.3(11) . . . . ?
C8 C4 C5 C5 0.3(12) . . . 7 ?
C8 C4 C5 C6 -177.2(8) . . . . ?
O7A O7B C16A O6 -121(3) . . . . ?
O7A O7B C16A C15 122(3) . . . . ?
O7A O7B C16B O6 -85(2) . . . . ?
O7A O7B C16B C15 95(2) . . . . ?
O7B O7A C16A O6 96(2) . . . . ?
O7B O7A C16A C15 -84(2) . . . . ?
O7B O7A C16B O6 131(2) . . . . ?
O7B O7A C16B C15 -112(2) . . . . ?
O11 C11 C12 N12 -179.8(6) . . . . ?
O11 C11 C12 C17 2.2(13) . . . . ?
N11 C11 C12 N12 0.1(9) . . . . ?
N11 C11 C12 C17 -177.9(9) . . . . ?
N11 C15 C16A O6 30.9(18) . . . . ?
N11 C15 C16A O7A -149.2(18) . . . . ?
N11 C15 C16A O7B 154.1(19) . . . . ?
N11 C15 C16B O6 -13.4(19) . . . . ?
N11 C15 C16B O7A -133(2) . . . . ?
N11 C15 C16B O7B 166.6(18) . . . . ?
N12 C12 C17 C18 5.8(16) . . . . ?
C11 N11 C13 N12 1.4(10) . . . . ?
C11 N11 C13 C14 179.6(9) . . . . ?
C11 N11 C15 C16A 73.6(16) . . . . ?
C11 N11 C15 C16B 97.2(16) . . . . ?
C11 C12 C17 C18 -176.6(7) . . . . ?
C12 N12 C13 N11 -1.2(12) . . . . ?
C12 N12 C13 C14 -179.5(10) . . . . ?
C12 C17 C18 C19 4.3(11) . . . . ?
C12 C17 C18 C23 -175.9(11) . . . . ?
C13 N11 C11 O11 179.1(5) . . . . ?
C13 N11 C11 C12 -0.8(7) . . . . ?
C13 N11 C15 C16A -107.5(16) . . . . ?
C13 N11 C15 C16B -83.8(18) . . . . ?
C13 N12 C12 C11 0.7(12) . . . . ?
C13 N12 C12 C17 178.5(11) . . . . ?
C15 N11 C11 O11 -1.8(5) . . . . ?
C15 N11 C11 C12 178.3(7) . . . . ?
C15 N11 C13 N12 -177.6(8) . . . . ?
C15 N11 C13 C14 0.6(15) . . . . ?
C16A O6 C16B O7A 43(2) . . . . ?
C16A O6 C16B O7B 104(2) . . . . ?
C16A O6 C16B C15 -76(2) . . . . ?
C16A O7A O7B C16B -2.3(13) . . . . ?
C16A O7A C16B O6 -56(3) . . . . ?
C16A O7A C16B O7B 173(4) . . . . ?
C16A O7A C16B C15 61(3) . . . . ?
C16A O7B C16B O6 -91(3) . . . . ?
C16A O7B C16B O7A -6(3) . . . . ?
C16A O7B C16B C15 90(3) . . . . ?
C16A C15 C16B O6 74(2) . . . . ?
C16A C15 C16B O7A -46(2) . . . . ?
C16A C15 C16B O7B -106(2) . . . . ?
C16B O6 C16A O7A -103(3) . . . . ?
C16B O6 C16A O7B -40(2) . . . . ?
C16B O6 C16A C15 77(3) . . . . ?
C16B O7A O7B C16A 2.3(13) . . . . ?
C16B O7A C16A O6 90(2) . . . . ?
C16B O7A C16A O7B -6(3) . . . . ?
C16B O7A C16A C15 -90(3) . . . . ?
C16B O7B C16A O6 52(3) . . . . ?
C16B O7B C16A O7A 173(4) . . . . ?
C16B O7B C16A C15 -65(3) . . . . ?
C16B C15 C16A O6 -76(3) . . . . ?
C16B C15 C16A O7A 104(3) . . . . ?
C16B C15 C16A O7B 47(2) . . . . ?
C17 C18 C19 C20 -179.8(3) . . . . ?
C17 C18 C23 C22 179.8(4) . . . . ?
C18 C19 C20 C21 0.1(6) . . . . ?
C19 C18 C23 C22 -0.4(6) . . . . ?
C19 C20 C21 C22 -0.6(8) . . . . ?
C19 C20 C21 C24 -179.5(5) . . . . ?
C20 C21 C22 C23 0.6(9) . . . . ?
C20 C21 C24 O8 0.2(9) . . . . ?
C20 C21 C24 O9 179.9(6) . . . . ?
C21 C22 C23 C18 -0.1(8) . . . . ?
C22 C21 C24 O8 -178.7(6) . . . . ?
C22 C21 C24 O9 1.0(9) . . . . ?
C23 C18 C19 C20 0.4(4) . . . . ?
C24 C21 C22 C23 179.4(5) . . . . ?

loop_
_platon_squeeze_void_nr
_platon_squeeze_void_average_x
_platon_squeeze_void_average_y
_platon_squeeze_void_average_z
_platon_squeeze_void_volume
_platon_squeeze_void_count_electrons
_platon_squeeze_void_content
1 0.000 0.000 -0.017 1311 167 ' '
2 0.500 0.500 -0.020 2279 556 ' '
